data_7115976
loop_
_publ_author_name
'Jinhuan Dong'
'Ling Pan'
'Xianxiu Xu'
'Qun Liu'

_publ_section_title
;
 Alpha-Trifluoromethyl-(indol-3-yl)methanols as trifluoromethylated C3
 1,3-dipoles: [3+2] cycloaddition for the synthesis of
 1-(trifluoromethyl)-cyclopenta[b]indole alkaloids
;
_journal_name_full Chem.Commun.
_journal_page_first 14797
_journal_paper_doi 10.1039/C4cc05895J
_journal_volume 50
_journal_year 2014
_chemical_formula_moiety 'C22 H18 F3 N O S2'
_chemical_formula_sum 'C22 H18 F3 N O S2'
_chemical_formula_weight 433.49
_chemical_name_systematic
;
 ?
;
_space_group_IT_number 14
_symmetry_cell_setting monoclinic
_symmetry_space_group_name_Hall '-P 2yn'
_symmetry_space_group_name_H-M 'P 1 21/n 1'
_atom_sites_solution_hydrogens geom
_atom_sites_solution_primary direct
_atom_sites_solution_secondary difmap
_audit_creation_method SHELXL-97
_cell_angle_alpha 90.00
_cell_angle_beta 106.072(3)
_cell_angle_gamma 90.00
_cell_formula_units_Z 4
_cell_length_a 9.958(2)
_cell_length_b 14.937(3)
_cell_length_c 14.131(3)
_cell_measurement_reflns_used 2968
_cell_measurement_temperature 293(2)
_cell_measurement_theta_max 26.1
_cell_measurement_theta_min 2.0
_cell_volume 2019.7(7)
_computing_cell_refinement CrysAlis
_computing_data_collection 'CrysAlis (Oxford Diffraction, 2006)'
_computing_data_reduction CrysAlis
_computing_structure_refinement 'SHELXL-97 (Sheldrick, 2008)'
_computing_structure_solution 'SHELXL-97 (Sheldrick, 2008)'
_diffrn_ambient_temperature 293(2)
_diffrn_measured_fraction_theta_full 0.999
_diffrn_measured_fraction_theta_max 0.991
_diffrn_measurement_device_type 'Oxford Diffraction Gemini R Ultra'
_diffrn_measurement_method '\w scan'
_diffrn_radiation_monochromator graphite
_diffrn_radiation_source 'fine-focus sealed tube'
_diffrn_radiation_type MoK\a
_diffrn_radiation_wavelength 0.71073
_diffrn_reflns_av_R_equivalents 0.0286
_diffrn_reflns_av_sigmaI/netI 0.0307
_diffrn_reflns_limit_h_max 12
_diffrn_reflns_limit_h_min -11
_diffrn_reflns_limit_k_max 18
_diffrn_reflns_limit_k_min -16
_diffrn_reflns_limit_l_max 16
_diffrn_reflns_limit_l_min -17
_diffrn_reflns_number 12688
_diffrn_reflns_theta_full 25.00
_diffrn_reflns_theta_max 26.10
_diffrn_reflns_theta_min 2.03
_exptl_absorpt_coefficient_mu 0.304
_exptl_absorpt_correction_T_max 0.970
_exptl_absorpt_correction_T_min 0.941
_exptl_absorpt_correction_type multi-scan
_exptl_crystal_colour yellowish
_exptl_crystal_density_diffrn 1.426
_exptl_crystal_density_method 'not measured'
_exptl_crystal_description bulk
_exptl_crystal_F_000 896
_exptl_crystal_size_max 0.20
_exptl_crystal_size_mid 0.20
_exptl_crystal_size_min 0.10
_refine_diff_density_max 0.330
_refine_diff_density_min -0.272
_refine_diff_density_rms 0.049
_refine_ls_extinction_method none
_refine_ls_goodness_of_fit_ref 1.021
_refine_ls_hydrogen_treatment mixed
_refine_ls_matrix_type full
_refine_ls_number_parameters 262
_refine_ls_number_reflns 3986
_refine_ls_number_restraints 0
_refine_ls_restrained_S_all 1.021
_refine_ls_R_factor_all 0.0688
_refine_ls_R_factor_gt 0.0497
_refine_ls_shift/su_max 0.000
_refine_ls_shift/su_mean 0.000
_refine_ls_structure_factor_coef Fsqd
_refine_ls_weighting_details 'calc w=1/[\s^2^(Fo^2^)+(0.0679P)^2^+0.6158P] where P=(Fo^2^+2Fc^2^)/3'
_refine_ls_weighting_scheme calc
_refine_ls_wR_factor_gt 0.1222
_refine_ls_wR_factor_ref 0.1342
_reflns_number_gt 2968
_reflns_number_total 3986
_reflns_threshold_expression >2\s(I)
_cod_data_source_file c4cc05895j2.cif
_cod_data_source_block 3o
_cod_original_cell_volume 2019.6(7)
_cod_original_sg_symbol_H-M 'P 21/n'
_cod_database_code 7115976

loop_
_symmetry_equiv_pos_as_xyz
'x, y, z'
'-x+1/2, y+1/2, -z+1/2'
'-x, -y, -z'
'x-1/2, -y-1/2, z-1/2'

loop_
_atom_site_label
_atom_site_type_symbol
_atom_site_fract_x
_atom_site_fract_y
_atom_site_fract_z
_atom_site_U_iso_or_equiv
_atom_site_adp_type
_atom_site_occupancy
_atom_site_symmetry_multiplicity
_atom_site_calc_flag
_atom_site_refinement_flags
C1 C 0.3581(3) 0.63785(17) 0.65831(17) 0.0467(6) Uani 1 1 d .
C2 C 0.4002(3) 0.71859(18) 0.7075(2) 0.0599(7) Uani 1 1 d .
H2 H 0.4688 0.7194 0.7675 0.072 Uiso 1 1 calc R
C3 C 0.3378(4) 0.7974(2) 0.6653(2) 0.0708(9) Uani 1 1 d .
H3 H 0.3653 0.8515 0.6975 0.085 Uiso 1 1 calc R
C4 C 0.2355(4) 0.7971(2) 0.5765(2) 0.0717(9) Uani 1 1 d .
H4 H 0.1958 0.8511 0.5501 0.086 Uiso 1 1 calc R
C5 C 0.1909(3) 0.7191(2) 0.5259(2) 0.0625(8) Uani 1 1 d .
H5 H 0.1212 0.7196 0.4665 0.075 Uiso 1 1 calc R
C6 C 0.2534(3) 0.63962(17) 0.56669(18) 0.0485(6) Uani 1 1 d .
C7 C 0.3188(2) 0.49818(16) 0.59757(16) 0.0414(5) Uani 1 1 d .
C8 C 0.3959(2) 0.54538(16) 0.67520(16) 0.0432(5) Uani 1 1 d .
C9 C 0.5011(2) 0.48715(16) 0.74392(16) 0.0455(6) Uani 1 1 d .
H9 H 0.5939 0.4993 0.7356 0.055 Uiso 1 1 calc R
C10 C 0.4548(2) 0.39103(15) 0.70609(16) 0.0413(5) Uani 1 1 d .
H10 H 0.3996 0.3663 0.7476 0.050 Uiso 1 1 calc R
C11 C 0.3538(2) 0.40117(16) 0.59717(16) 0.0406(5) Uani 1 1 d .
C12 C 0.5055(3) 0.49977(19) 0.84991(19) 0.0604(7) Uani 1 1 d .
C13 C 0.1424(3) 0.5293(2) 0.43298(19) 0.0633(7) Uani 1 1 d .
H13A H 0.0916 0.5812 0.4023 0.095 Uiso 1 1 calc R
H13B H 0.0778 0.4834 0.4390 0.095 Uiso 1 1 calc R
H13C H 0.1999 0.5077 0.3934 0.095 Uiso 1 1 calc R
C14 C 0.2221(5) 0.2678(3) 0.4740(3) 0.1222(17) Uani 1 1 d .
H14A H 0.2175 0.2043 0.4875 0.147 Uiso 1 1 calc R
H14B H 0.1433 0.2816 0.4180 0.147 Uiso 1 1 calc R
C15 C 0.3415(5) 0.2830(3) 0.4473(3) 0.1275(19) Uani 1 1 d .
H15A H 0.3169 0.2893 0.3762 0.153 Uiso 1 1 calc R
H15B H 0.4007 0.2305 0.4643 0.153 Uiso 1 1 calc R
C16 C 0.5779(3) 0.32764(18) 0.71235(18) 0.0490(6) Uani 1 1 d .
C17 C 0.5501(2) 0.22993(17) 0.69984(17) 0.0473(6) Uani 1 1 d .
C18 C 0.4476(3) 0.18632(18) 0.7320(2) 0.0564(7) Uani 1 1 d .
H18 H 0.3907 0.2190 0.7616 0.068 Uiso 1 1 calc R
C19 C 0.4294(3) 0.0953(2) 0.7204(3) 0.0743(9) Uani 1 1 d .
H19 H 0.3622 0.0666 0.7438 0.089 Uiso 1 1 calc R
C20 C 0.5101(4) 0.0467(2) 0.6743(3) 0.0855(10) Uani 1 1 d .
H20 H 0.4963 -0.0146 0.6654 0.103 Uiso 1 1 calc R
C21 C 0.6114(4) 0.0890(2) 0.6415(3) 0.0836(10) Uani 1 1 d .
H21 H 0.6654 0.0561 0.6097 0.100 Uiso 1 1 calc R
C22 C 0.6333(3) 0.1793(2) 0.6552(2) 0.0654(8) Uani 1 1 d .
H22 H 0.7041 0.2069 0.6346 0.078 Uiso 1 1 calc R
N1 N 0.2302(2) 0.55317(14) 0.53030(14) 0.0470(5) Uani 1 1 d .
O1 O 0.69544(19) 0.35684(14) 0.72607(16) 0.0699(6) Uani 1 1 d .
F1 F 0.5498(2) 0.58141(12) 0.88259(12) 0.0827(6) Uani 1 1 d .
F2 F 0.3810(2) 0.48901(12) 0.86727(12) 0.0788(5) Uani 1 1 d .
F3 F 0.5926(2) 0.44215(13) 0.90930(12) 0.0933(7) Uani 1 1 d .
S1 S 0.44061(7) 0.37807(5) 0.50064(5) 0.0546(2) Uani 1 1 d .
S2 S 0.20116(7) 0.32754(5) 0.57658(5) 0.0574(2) Uani 1 1 d .

loop_
_atom_site_aniso_label
_atom_site_aniso_U_11
_atom_site_aniso_U_22
_atom_site_aniso_U_33
_atom_site_aniso_U_23
_atom_site_aniso_U_13
_atom_site_aniso_U_12
C1 0.0591(15) 0.0423(14) 0.0464(13) 0.0029(11) 0.0275(12) 0.0020(11)
C2 0.0824(19) 0.0498(16) 0.0562(16) -0.0031(13) 0.0336(14) -0.0052(14)
C3 0.110(3) 0.0423(16) 0.076(2) 0.0007(14) 0.053(2) -0.0001(16)
C4 0.109(2) 0.0496(18) 0.073(2) 0.0176(15) 0.0516(19) 0.0220(17)
C5 0.0740(18) 0.0612(19) 0.0608(17) 0.0159(14) 0.0330(14) 0.0183(15)
C6 0.0547(15) 0.0499(15) 0.0489(14) 0.0069(12) 0.0277(12) 0.0094(12)
C7 0.0436(12) 0.0444(14) 0.0392(12) 0.0015(10) 0.0165(10) 0.0012(10)
C8 0.0517(13) 0.0409(14) 0.0400(12) -0.0014(10) 0.0178(10) -0.0009(11)
C9 0.0484(13) 0.0447(14) 0.0428(13) -0.0024(10) 0.0117(11) -0.0047(11)
C10 0.0441(12) 0.0403(13) 0.0401(12) -0.0015(10) 0.0126(10) -0.0020(10)
C11 0.0386(12) 0.0436(13) 0.0411(12) -0.0022(10) 0.0135(10) -0.0016(10)
C12 0.0795(19) 0.0513(17) 0.0441(14) -0.0015(12) 0.0067(14) -0.0052(15)
C13 0.0622(16) 0.076(2) 0.0473(15) 0.0049(14) 0.0072(12) 0.0089(15)
C14 0.166(4) 0.117(3) 0.102(3) -0.066(3) 0.066(3) -0.082(3)
C15 0.101(3) 0.161(4) 0.134(4) -0.103(3) 0.055(3) -0.048(3)
C16 0.0467(14) 0.0530(16) 0.0464(14) 0.0043(11) 0.0113(11) -0.0001(12)
C17 0.0468(13) 0.0473(15) 0.0466(13) 0.0051(11) 0.0109(11) 0.0046(11)
C18 0.0573(15) 0.0518(16) 0.0643(16) 0.0040(13) 0.0239(13) 0.0040(13)
C19 0.080(2) 0.0534(18) 0.096(2) 0.0084(17) 0.0351(18) -0.0060(16)
C20 0.099(3) 0.0468(18) 0.117(3) -0.0028(18) 0.039(2) -0.0015(17)
C21 0.093(2) 0.061(2) 0.108(3) -0.0099(19) 0.046(2) 0.0121(18)
C22 0.0632(17) 0.0602(19) 0.080(2) 0.0036(15) 0.0324(15) 0.0047(14)
N1 0.0486(11) 0.0509(13) 0.0425(11) 0.0038(9) 0.0140(9) 0.0062(9)
O1 0.0447(11) 0.0626(13) 0.0984(15) 0.0015(11) 0.0130(10) -0.0027(9)
F1 0.1197(15) 0.0642(12) 0.0551(9) -0.0184(8) 0.0091(9) -0.0218(10)
F2 0.1062(14) 0.0838(13) 0.0578(10) -0.0058(9) 0.0419(9) -0.0139(11)
F3 0.1315(17) 0.0813(13) 0.0483(10) 0.0072(9) -0.0062(10) 0.0167(12)
S1 0.0600(4) 0.0619(5) 0.0483(4) -0.0056(3) 0.0256(3) 0.0014(3)
S2 0.0462(4) 0.0609(5) 0.0644(4) -0.0081(3) 0.0142(3) -0.0134(3)

loop_
_atom_type_symbol
_atom_type_description
_atom_type_scat_dispersion_real
_atom_type_scat_dispersion_imag
_atom_type_scat_source
C C 0.0033 0.0016 'International Tables Vol C Tables 4.2.6.8 and 6.1.1.4'
H H 0.0000 0.0000 'International Tables Vol C Tables 4.2.6.8 and 6.1.1.4'
N N 0.0061 0.0033 'International Tables Vol C Tables 4.2.6.8 and 6.1.1.4'
O O 0.0106 0.0060 'International Tables Vol C Tables 4.2.6.8 and 6.1.1.4'
F F 0.0171 0.0103 'International Tables Vol C Tables 4.2.6.8 and 6.1.1.4'
S S 0.1246 0.1234 'International Tables Vol C Tables 4.2.6.8 and 6.1.1.4'

loop_
_geom_angle_atom_site_label_1
_geom_angle_atom_site_label_2
_geom_angle_atom_site_label_3
_geom_angle
C2 C1 C6 118.8(2)
C2 C1 C8 136.0(2)
C6 C1 C8 105.2(2)
C3 C2 C1 118.8(3)
C3 C2 H2 120.6
C1 C2 H2 120.6
C4 C3 C2 121.2(3)
C4 C3 H3 119.4
C2 C3 H3 119.4
C5 C4 C3 121.8(3)
C5 C4 H4 119.1
C3 C4 H4 119.1
C4 C5 C6 117.8(3)
C4 C5 H5 121.1
C6 C5 H5 121.1
N1 C6 C5 129.3(3)
N1 C6 C1 109.0(2)
C5 C6 C1 121.7(3)
C8 C7 N1 111.2(2)
C8 C7 C11 115.4(2)
N1 C7 C11 133.1(2)
C7 C8 C1 107.7(2)
C7 C8 C9 111.3(2)
C1 C8 C9 140.6(2)
C8 C9 C12 113.4(2)
C8 C9 C10 103.04(18)
C12 C9 C10 112.5(2)
C8 C9 H9 109.2
C12 C9 H9 109.2
C10 C9 H9 109.2
C16 C10 C9 113.17(19)
C16 C10 C11 113.25(18)
C9 C10 C11 106.95(18)
C16 C10 H10 107.7
C9 C10 H10 107.7
C11 C10 H10 107.7
C7 C11 C10 100.04(17)
C7 C11 S2 113.52(16)
C10 C11 S2 111.69(15)
C7 C11 S1 110.11(15)
C10 C11 S1 113.45(15)
S2 C11 S1 108.01(12)
F1 C12 F2 106.3(2)
F1 C12 F3 106.0(2)
F2 C12 F3 106.2(2)
F1 C12 C9 112.1(2)
F2 C12 C9 113.3(2)
F3 C12 C9 112.4(2)
N1 C13 H13A 109.5
N1 C13 H13B 109.5
H13A C13 H13B 109.5
N1 C13 H13C 109.5
H13A C13 H13C 109.5
H13B C13 H13C 109.5
C15 C14 S2 117.0(3)
C15 C14 H14A 108.0
S2 C14 H14A 108.0
C15 C14 H14B 108.0
S2 C14 H14B 108.0
H14A C14 H14B 107.3
C14 C15 S1 116.2(3)
C14 C15 H15A 108.2
S1 C15 H15A 108.2
C14 C15 H15B 108.2
S1 C15 H15B 108.2
H15A C15 H15B 107.4
O1 C16 C17 120.8(2)
O1 C16 C10 120.5(2)
C17 C16 C10 118.7(2)
C18 C17 C22 118.4(3)
C18 C17 C16 123.4(2)
C22 C17 C16 118.2(2)
C19 C18 C17 120.6(3)
C19 C18 H18 119.7
C17 C18 H18 119.7
C20 C19 C18 120.3(3)
C20 C19 H19 119.9
C18 C19 H19 119.9
C19 C20 C21 119.8(3)
C19 C20 H20 120.1
C21 C20 H20 120.1
C22 C21 C20 120.4(3)
C22 C21 H21 119.8
C20 C21 H21 119.8
C21 C22 C17 120.4(3)
C21 C22 H22 119.8
C17 C22 H22 119.8
C7 N1 C6 106.92(19)
C7 N1 C13 127.6(2)
C6 N1 C13 125.0(2)
C15 S1 C11 98.36(15)
C14 S2 C11 98.78(15)

loop_
_geom_bond_atom_site_label_1
_geom_bond_atom_site_label_2
_geom_bond_distance
C1 C2 1.397(4)
C1 C6 1.420(4)
C1 C8 1.434(3)
C2 C3 1.387(4)
C2 H2 0.9300
C3 C4 1.381(4)
C3 H3 0.9300
C4 C5 1.374(4)
C4 H4 0.9300
C5 C6 1.390(4)
C5 H5 0.9300
C6 N1 1.385(3)
C7 C8 1.350(3)
C7 N1 1.375(3)
C7 C11 1.491(3)
C8 C9 1.495(3)
C9 C12 1.498(4)
C9 C10 1.557(3)
C9 H9 0.9800
C10 C16 1.532(3)
C10 C11 1.595(3)
C10 H10 0.9800
C11 S2 1.833(2)
C11 S1 1.838(2)
C12 F1 1.335(3)
C12 F2 1.339(3)
C12 F3 1.339(3)
C13 N1 1.455(3)
C13 H13A 0.9600
C13 H13B 0.9600
C13 H13C 0.9600
C14 C15 1.362(5)
C14 S2 1.764(4)
C14 H14A 0.9700
C14 H14B 0.9700
C15 S1 1.774(4)
C15 H15A 0.9700
C15 H15B 0.9700
C16 O1 1.213(3)
C16 C17 1.487(4)
C17 C18 1.389(4)
C17 C22 1.395(4)
C18 C19 1.375(4)
C18 H18 0.9300
C19 C20 1.373(5)
C19 H19 0.9300
C20 C21 1.375(5)
C20 H20 0.9300
C21 C22 1.371(4)
C21 H21 0.9300
C22 H22 0.9300

loop_
_geom_torsion_atom_site_label_1
_geom_torsion_atom_site_label_2
_geom_torsion_atom_site_label_3
_geom_torsion_atom_site_label_4
_geom_torsion
C6 C1 C2 C3 0.2(4)
C8 C1 C2 C3 179.0(3)
C1 C2 C3 C4 0.2(4)
C2 C3 C4 C5 0.1(5)
C3 C4 C5 C6 -0.7(4)
C4 C5 C6 N1 -178.5(3)
C4 C5 C6 C1 1.1(4)
C2 C1 C6 N1 178.8(2)
C8 C1 C6 N1 -0.4(3)
C2 C1 C6 C5 -0.9(4)
C8 C1 C6 C5 179.9(2)
N1 C7 C8 C1 -0.9(3)
C11 C7 C8 C1 174.16(19)
N1 C7 C8 C9 -174.88(18)
C11 C7 C8 C9 0.1(3)
C2 C1 C8 C7 -178.2(3)
C6 C1 C8 C7 0.8(3)
C2 C1 C8 C9 -7.0(5)
C6 C1 C8 C9 171.9(3)
C7 C8 C9 C12 -133.3(2)
C1 C8 C9 C12 55.7(4)
C7 C8 C9 C10 -11.4(2)
C1 C8 C9 C10 177.6(3)
C8 C9 C10 C16 142.90(19)
C12 C9 C10 C16 -94.6(3)
C8 C9 C10 C11 17.5(2)
C12 C9 C10 C11 140.0(2)
C8 C7 C11 C10 10.8(2)
N1 C7 C11 C10 -175.6(2)
C8 C7 C11 S2 129.86(18)
N1 C7 C11 S2 -56.5(3)
C8 C7 C11 S1 -108.9(2)
N1 C7 C11 S1 64.7(3)
C16 C10 C11 C7 -142.31(19)
C9 C10 C11 C7 -17.0(2)
C16 C10 C11 S2 97.3(2)
C9 C10 C11 S2 -137.39(16)
C16 C10 C11 S1 -25.1(2)
C9 C10 C11 S1 100.26(19)
C8 C9 C12 F1 -65.6(3)
C10 C9 C12 F1 177.9(2)
C8 C9 C12 F2 54.7(3)
C10 C9 C12 F2 -61.8(3)
C8 C9 C12 F3 175.1(2)
C10 C9 C12 F3 58.7(3)
S2 C14 C15 S1 -13.7(7)
C9 C10 C16 O1 -14.2(3)
C11 C10 C16 O1 107.8(3)
C9 C10 C16 C17 166.7(2)
C11 C10 C16 C17 -71.3(3)
O1 C16 C17 C18 146.5(3)
C10 C16 C17 C18 -34.3(3)
O1 C16 C17 C22 -32.1(4)
C10 C16 C17 C22 147.0(2)
C22 C17 C18 C19 0.3(4)
C16 C17 C18 C19 -178.4(3)
C17 C18 C19 C20 -1.8(5)
C18 C19 C20 C21 1.3(5)
C19 C20 C21 C22 0.6(6)
C20 C21 C22 C17 -2.1(5)
C18 C17 C22 C21 1.6(4)
C16 C17 C22 C21 -179.6(3)
C8 C7 N1 C6 0.6(3)
C11 C7 N1 C6 -173.2(2)
C8 C7 N1 C13 172.7(2)
C11 C7 N1 C13 -1.1(4)
C5 C6 N1 C7 179.5(2)
C1 C6 N1 C7 -0.1(2)
C5 C6 N1 C13 7.2(4)
C1 C6 N1 C13 -172.5(2)
C14 C15 S1 C11 13.4(5)
C7 C11 S1 C15 -132.4(2)
C10 C11 S1 C15 116.4(2)
S2 C11 S1 C15 -7.9(2)
C15 C14 S2 C11 6.7(5)
C7 C11 S2 C14 124.7(2)
C10 C11 S2 C14 -123.2(2)
S1 C11 S2 C14 2.3(2)
